data_1503341
loop_
_publ_author_name
'Fu, Hui-Zheng'
'Luo, Yong-Ming'
'Li, Chuang-Jun'
'Yang, Jing-Zhi'
'Zhang, Dong-Ming'

_publ_section_title
;
 Psidials A-C, three unusual meroterpenoids from the leaves of Psidium
 guajava L.
;
_journal_issue 4
_journal_name_full 'Organic letters'
_journal_page_first 656
_journal_page_last 659
_journal_paper_doi 10.1021/ol9024869
_journal_volume 12
_journal_year 2010
_chemical_absolute_configuration unk
_chemical_formula_moiety 'C30 H34 O5'
_chemical_formula_sum 'C30 H34 O5'
_chemical_formula_weight 474.57
_chemical_melting_point 523
_chemical_name_common 'Psidial A'
_chemical_name_systematic
; 
7,9-dihydroxy-2,2,4a-
trimethyl-13-methylene-10-phenyl-1,2,2a,3,4,4a,10,
10a,11,12,13,13a-dodecahydrocyclobuta[6,7]
cyclonona[b]chromene-6,8-dicarbaldehyde
;
_space_group_IT_number 96
_symmetry_cell_setting tetragonal
_symmetry_space_group_name_Hall 'P 4nw 2abw'
_symmetry_space_group_name_H-M 'P 43 21 2'
_atom_sites_solution_hydrogens geom
_atom_sites_solution_primary direct
_atom_sites_solution_secondary difmap
_audit_creation_method SHELXL-97
_cell_angle_alpha 90.00
_cell_angle_beta 90.00
_cell_angle_gamma 90.00
_cell_formula_units_Z 8
_cell_length_a 11.196(1)
_cell_length_b 11.196(1)
_cell_length_c 40.747(1)
_cell_measurement_reflns_used 2652
_cell_measurement_temperature 296(2)
_cell_measurement_theta_max 27.55
_cell_measurement_theta_min 1.89
_cell_volume 5107.7(7)
_computing_cell_refinement 'SCALE(Otwinowski & Minor,1996)'
_computing_data_collection 'DENZO(Otwinowski & Minor,1996)'
_computing_data_reduction 'SCALE(Otwinowski & Minor,1996)'
_computing_molecular_graphics 'ORTEPII(Johnson,1976) and PLUTON(Spek,1990)'
_computing_publication_material 'SHELXL97(Sheldrick, 1997)'
_computing_structure_refinement 'SHELXL-97 (Sheldrick, 1997)'
_computing_structure_solution 'SHELXS-97 (Sheldrick, 1990)'
_diffrn_ambient_temperature 296(2)
_diffrn_detector_area_resol_mean 0
_diffrn_measured_fraction_theta_full 0.997
_diffrn_measured_fraction_theta_max 0.997
_diffrn_measurement_device_type 'mac dip 2030b'
_diffrn_measurement_method '\w scans'
_diffrn_radiation_monochromator graphite
_diffrn_radiation_source 'ROTATING ANODE'
_diffrn_radiation_type MoK\a
_diffrn_radiation_wavelength 0.71073
_diffrn_reflns_av_R_equivalents 0.0000
_diffrn_reflns_av_sigmaI/netI 0.0243
_diffrn_reflns_limit_h_max 10
_diffrn_reflns_limit_h_min 0
_diffrn_reflns_limit_k_max 14
_diffrn_reflns_limit_k_min 0
_diffrn_reflns_limit_l_max 52
_diffrn_reflns_limit_l_min 0
_diffrn_reflns_number 3484
_diffrn_reflns_theta_full 27.55
_diffrn_reflns_theta_max 27.55
_diffrn_reflns_theta_min 1.89
_diffrn_standards_decay_% 0
_diffrn_standards_interval_count 0
_diffrn_standards_interval_time 0
_diffrn_standards_number 0
_exptl_absorpt_coefficient_mu 0.083
_exptl_absorpt_correction_T_max 0.9918
_exptl_absorpt_correction_T_min 0.9676
_exptl_absorpt_correction_type none
_exptl_crystal_colour colorless
_exptl_crystal_density_diffrn 1.234
_exptl_crystal_density_method 'not measured'
_exptl_crystal_description plate
_exptl_crystal_F_000 2032
_exptl_crystal_size_max 0.40
_exptl_crystal_size_mid 0.30
_exptl_crystal_size_min 0.10
_refine_diff_density_max 0.153
_refine_diff_density_min -0.190
_refine_diff_density_rms 0.035
_refine_ls_abs_structure_details 'Flack H D (1983), Acta Cryst. A39, 876-881'
_refine_ls_abs_structure_Flack -1.7(17)
_refine_ls_extinction_method none
_refine_ls_goodness_of_fit_ref 1.024
_refine_ls_hydrogen_treatment constr
_refine_ls_matrix_type full
_refine_ls_number_parameters 319
_refine_ls_number_reflns 3484
_refine_ls_number_restraints 0
_refine_ls_restrained_S_all 1.024
_refine_ls_R_factor_all 0.0672
_refine_ls_R_factor_gt 0.0473
_refine_ls_shift/su_max 0.010
_refine_ls_shift/su_mean 0.002
_refine_ls_structure_factor_coef Fsqd
_refine_ls_weighting_details 'calc w=1/[\s^2^(Fo^2^)+(0.0620P)^2^+1.0560P] where P=(Fo^2^+2Fc^2^)/3'
_refine_ls_weighting_scheme calc
_refine_ls_wR_factor_gt 0.1140
_refine_ls_wR_factor_ref 0.1251
_reflns_number_gt 2652
_reflns_number_total 3484
_reflns_threshold_expression >2sigma(I)
_cod_data_source_file ol9024869_si_001.cif
_cod_data_source_block a
_cod_original_cell_volume 5107.6(6)
_cod_original_sg_symbol_H-M 'P43 21 2'
_cod_database_code 1503341

loop_
_symmetry_equiv_pos_as_xyz
'x, y, z'
'-x, -y, z+1/2'
'-y+1/2, x+1/2, z+3/4'
'y+1/2, -x+1/2, z+1/4'
'-x+1/2, y+1/2, -z+3/4'
'x+1/2, -y+1/2, -z+1/4'
'y, x, -z'
'-y, -x, -z+1/2'

loop_
_atom_site_label
_atom_site_type_symbol
_atom_site_fract_x
_atom_site_fract_y
_atom_site_fract_z
_atom_site_U_iso_or_equiv
_atom_site_adp_type
_atom_site_occupancy
_atom_site_symmetry_multiplicity
_atom_site_calc_flag
_atom_site_refinement_flags
O1 O 0.13067(16) 0.72532(16) 0.03793(5) 0.0456(5) Uani 1 1 d .
O2 O 0.28945(19) 1.11451(18) 0.03872(6) 0.0633(6) Uani 1 1 d .
H2 H 0.2670 1.1842 0.0395 0.076 Uiso 1 1 calc R
O3 O 0.1432(3) 1.2908(2) 0.04199(7) 0.0825(8) Uani 1 1 d .
O4 O -0.12721(18) 1.0567(2) 0.04716(6) 0.0642(6) Uani 1 1 d .
H4 H -0.1758 1.0019 0.0477 0.077 Uiso 1 1 calc R
O5 O -0.20542(18) 0.8443(2) 0.04276(6) 0.0725(7) Uani 1 1 d .
C1 C 0.1950(2) 1.0423(2) 0.03942(7) 0.0426(6) Uani 1 1 d .
C2 C 0.0793(3) 1.0909(2) 0.04257(7) 0.0455(6) Uani 1 1 d .
C3 C -0.0170(2) 1.0119(3) 0.04370(6) 0.0451(6) Uani 1 1 d .
C4 C 0.0001(2) 0.8882(2) 0.04104(6) 0.0393(6) Uani 1 1 d .
C5 C 0.1190(2) 0.8445(2) 0.03805(6) 0.0366(5) Uani 1 1 d .
C6 C 0.2342(2) 0.6656(2) 0.02154(7) 0.0411(6) Uani 1 1 d .
C7 C 0.3305(2) 0.7567(2) 0.01160(6) 0.0382(6) Uani 1 1 d .
H7A H 0.3060 0.7874 -0.0099 0.046 Uiso 1 1 calc R
C8 C 0.3396(2) 0.8678(2) 0.03448(6) 0.0392(6) Uani 1 1 d .
H8A H 0.3885 0.9269 0.0229 0.047 Uiso 1 1 calc R
C9 C 0.2160(2) 0.9198(2) 0.03704(6) 0.0365(5) Uani 1 1 d .
C10 C 0.4524(2) 0.6973(3) 0.00617(7) 0.0469(6) Uani 1 1 d .
H10A H 0.4929 0.6898 0.0271 0.056 Uiso 1 1 calc R
H10B H 0.4402 0.6175 -0.0025 0.056 Uiso 1 1 calc R
C11 C 0.5313(2) 0.7673(3) -0.01738(7) 0.0524(7) Uani 1 1 d .
H11A H 0.5479 0.8452 -0.0080 0.063 Uiso 1 1 calc R
H11B H 0.6069 0.7258 -0.0199 0.063 Uiso 1 1 calc R
C12 C 0.4755(3) 0.7837(3) -0.05077(7) 0.0501(7) Uani 1 1 d .
C13 C 0.4304(3) 0.6717(3) -0.06699(7) 0.0558(8) Uani 1 1 d .
H13A H 0.4821 0.6046 -0.0608 0.067 Uiso 1 1 calc R
C14 C 0.2971(3) 0.6343(3) -0.06242(7) 0.0520(7) Uani 1 1 d .
H14A H 0.2490 0.7074 -0.0620 0.062 Uiso 1 1 calc R
C15 C 0.2485(3) 0.5506(3) -0.03589(7) 0.0539(7) Uani 1 1 d .
H15A H 0.3157 0.5102 -0.0258 0.065 Uiso 1 1 calc R
H15B H 0.2000 0.4902 -0.0465 0.065 Uiso 1 1 calc R
C16 C 0.1731(2) 0.6085(2) -0.00834(7) 0.0490(7) Uani 1 1 d .
H16A H 0.1239 0.6696 -0.0185 0.059 Uiso 1 1 calc R
H16B H 0.1192 0.5476 -0.0001 0.059 Uiso 1 1 calc R
C17 C 0.2986(4) 0.5878(3) -0.09854(8) 0.0737(10) Uani 1 1 d .
C18 C 0.4083(4) 0.6681(4) -0.10417(9) 0.0815(12) Uani 1 1 d .
H18A H 0.4718 0.6296 -0.1164 0.098 Uiso 1 1 calc R
H18B H 0.3890 0.7454 -0.1135 0.098 Uiso 1 1 calc R
C19 C 0.3970(2) 0.8494(3) 0.06791(7) 0.0448(6) Uani 1 1 d .
C20 C 0.3317(3) 0.8243(3) 0.09559(7) 0.0561(8) Uani 1 1 d .
H20A H 0.2490 0.8184 0.0941 0.067 Uiso 1 1 calc R
C21 C 0.3869(3) 0.8079(4) 0.12547(8) 0.0715(10) Uani 1 1 d .
H21A H 0.3411 0.7907 0.1439 0.086 Uiso 1 1 calc R
C22 C 0.5088(3) 0.8167(4) 0.12835(9) 0.0797(11) Uani 1 1 d .
H22A H 0.5459 0.8049 0.1485 0.096 Uiso 1 1 calc R
C23 C 0.5738(3) 0.8430(4) 0.10140(10) 0.0825(12) Uani 1 1 d .
H23A H 0.6563 0.8501 0.1032 0.099 Uiso 1 1 calc R
C24 C 0.5198(3) 0.8596(3) 0.07105(8) 0.0651(9) Uani 1 1 d .
H24A H 0.5662 0.8777 0.0528 0.078 Uiso 1 1 calc R
C25 C 0.0619(3) 1.2174(3) 0.04344(8) 0.0628(9) Uani 1 1 d .
H25A H -0.0158 1.2459 0.0452 0.075 Uiso 1 1 calc R
C26 C -0.1007(2) 0.8102(3) 0.04054(7) 0.0520(7) Uani 1 1 d .
H26A H -0.0868 0.7287 0.0384 0.062 Uiso 1 1 calc R
C27 C 0.2739(3) 0.5727(3) 0.04619(7) 0.0528(7) Uani 1 1 d .
H27A H 0.3226 0.6099 0.0627 0.079 Uiso 1 1 calc R
H27B H 0.3191 0.5119 0.0352 0.079 Uiso 1 1 calc R
H27C H 0.2050 0.5374 0.0563 0.079 Uiso 1 1 calc R
C28 C 0.3304(5) 0.4553(4) -0.10141(10) 0.1062(17) Uani 1 1 d .
H28A H 0.3996 0.4387 -0.0883 0.159 Uiso 1 1 calc R
H28B H 0.3469 0.4363 -0.1239 0.159 Uiso 1 1 calc R
H28C H 0.2645 0.4079 -0.0938 0.159 Uiso 1 1 calc R
C29 C 0.1867(4) 0.6158(5) -0.11811(10) 0.1040(16) Uani 1 1 d .
H29A H 0.1702 0.6998 -0.1169 0.156 Uiso 1 1 calc R
H29B H 0.1205 0.5719 -0.1092 0.156 Uiso 1 1 calc R
H29C H 0.1986 0.5933 -0.1406 0.156 Uiso 1 1 calc R
C30 C 0.4670(3) 0.8914(3) -0.06398(9) 0.0639(9) Uani 1 1 d .
H30A H 0.4315 0.9009 -0.0845 0.077 Uiso 1 1 calc R
H30B H 0.4965 0.9575 -0.0528 0.077 Uiso 1 1 calc R

loop_
_atom_site_aniso_label
_atom_site_aniso_U_11
_atom_site_aniso_U_22
_atom_site_aniso_U_33
_atom_site_aniso_U_23
_atom_site_aniso_U_13
_atom_site_aniso_U_12
O1 0.0390(10) 0.0353(10) 0.0625(12) 0.0005(9) 0.0133(9) -0.0017(8)
O2 0.0518(12) 0.0400(11) 0.0982(16) -0.0077(11) -0.0016(12) -0.0098(9)
O3 0.0892(19) 0.0392(12) 0.119(2) -0.0105(13) -0.0025(16) -0.0012(13)
O4 0.0408(11) 0.0609(14) 0.0910(17) -0.0110(12) 0.0002(11) 0.0175(10)
O5 0.0318(11) 0.0842(17) 0.1015(18) -0.0134(14) 0.0064(11) -0.0022(11)
C1 0.0393(14) 0.0408(14) 0.0479(14) -0.0047(12) -0.0027(12) -0.0021(12)
C2 0.0480(16) 0.0396(15) 0.0489(16) -0.0051(12) -0.0047(13) 0.0057(12)
C3 0.0365(14) 0.0540(17) 0.0448(15) -0.0082(13) -0.0035(12) 0.0132(12)
C4 0.0335(13) 0.0438(15) 0.0406(13) -0.0046(11) 0.0016(11) 0.0000(11)
C5 0.0335(12) 0.0394(14) 0.0368(13) -0.0014(11) 0.0016(11) 0.0020(11)
C6 0.0383(14) 0.0338(13) 0.0512(14) 0.0030(11) 0.0082(12) 0.0036(11)
C7 0.0331(13) 0.0358(13) 0.0456(14) 0.0021(11) 0.0062(10) 0.0008(10)
C8 0.0317(12) 0.0375(13) 0.0485(14) 0.0029(11) 0.0032(11) -0.0012(11)
C9 0.0309(13) 0.0382(13) 0.0404(13) 0.0001(11) -0.0011(10) -0.0019(10)
C10 0.0391(14) 0.0464(15) 0.0552(16) 0.0034(13) 0.0048(12) 0.0067(12)
C11 0.0363(14) 0.0549(18) 0.0660(17) 0.0011(14) 0.0109(13) 0.0038(13)
C12 0.0403(15) 0.0495(17) 0.0606(17) 0.0021(14) 0.0186(13) 0.0030(13)
C13 0.0601(19) 0.0494(17) 0.0579(17) 0.0020(14) 0.0134(15) 0.0041(14)
C14 0.0662(19) 0.0398(15) 0.0502(16) -0.0012(12) 0.0050(14) -0.0039(14)
C15 0.068(2) 0.0364(15) 0.0570(17) -0.0056(13) 0.0089(15) -0.0104(14)
C16 0.0474(16) 0.0410(15) 0.0585(17) -0.0002(13) 0.0048(13) -0.0098(12)
C17 0.104(3) 0.064(2) 0.0532(18) -0.0081(16) 0.009(2) -0.018(2)
C18 0.102(3) 0.082(3) 0.061(2) -0.0108(19) 0.023(2) -0.019(2)
C19 0.0326(13) 0.0496(16) 0.0521(15) -0.0036(13) -0.0016(11) 0.0025(11)
C20 0.0393(15) 0.076(2) 0.0531(17) -0.0001(15) -0.0017(13) -0.0044(15)
C21 0.069(2) 0.096(3) 0.0497(18) 0.0025(18) -0.0013(16) -0.003(2)
C22 0.069(2) 0.112(3) 0.058(2) 0.000(2) -0.0195(18) 0.017(2)
C23 0.0439(18) 0.125(3) 0.079(2) 0.000(2) -0.0131(18) 0.010(2)
C24 0.0372(16) 0.093(3) 0.0647(19) 0.0014(18) -0.0050(14) 0.0049(16)
C25 0.064(2) 0.0480(18) 0.077(2) -0.0142(16) -0.0091(17) 0.0146(17)
C26 0.0362(15) 0.0568(18) 0.0630(18) -0.0075(15) 0.0044(13) -0.0038(13)
C27 0.0569(18) 0.0420(15) 0.0596(18) 0.0126(13) 0.0059(15) 0.0020(14)
C28 0.171(5) 0.072(3) 0.076(2) -0.033(2) 0.031(3) -0.012(3)
C29 0.125(4) 0.117(4) 0.069(2) -0.005(2) -0.017(3) -0.034(3)
C30 0.0535(19) 0.0561(19) 0.082(2) 0.0133(17) 0.0103(17) -0.0023(15)

loop_
_atom_type_symbol
_atom_type_description
_atom_type_scat_dispersion_real
_atom_type_scat_dispersion_imag
_atom_type_scat_source
C C 0.0033 0.0016 'International Tables Vol C Tables 4.2.6.8 and 6.1.1.4'
H H 0.0000 0.0000 'International Tables Vol C Tables 4.2.6.8 and 6.1.1.4'
O O 0.0106 0.0060 'International Tables Vol C Tables 4.2.6.8 and 6.1.1.4'

loop_
_geom_angle_atom_site_label_1
_geom_angle_atom_site_label_2
_geom_angle_atom_site_label_3
_geom_angle
C5 O1 C6 121.45(19)
C1 O2 H2 109.5
C3 O4 H4 109.5
O2 C1 C9 117.5(2)
O2 C1 C2 119.8(2)
C9 C1 C2 122.7(2)
C3 C2 C1 117.9(2)
C3 C2 C25 121.4(3)
C1 C2 C25 120.6(3)
O4 C3 C2 118.6(3)
O4 C3 C4 120.3(3)
C2 C3 C4 121.2(2)
C3 C4 C5 118.3(2)
C3 C4 C26 119.8(3)
C5 C4 C26 121.9(3)
O1 C5 C9 122.2(2)
O1 C5 C4 115.7(2)
C9 C5 C4 122.0(2)
O1 C6 C27 103.8(2)
O1 C6 C7 111.42(19)
C27 C6 C7 115.1(2)
O1 C6 C16 101.2(2)
C27 C6 C16 111.7(2)
C7 C6 C16 112.3(2)
C10 C7 C6 112.0(2)
C10 C7 C8 112.0(2)
C6 C7 C8 114.7(2)
C10 C7 H7A 105.8
C6 C7 H7A 105.8
C8 C7 H7A 105.8
C9 C8 C19 112.3(2)
C9 C8 C7 106.9(2)
C19 C8 C7 117.1(2)
C9 C8 H8A 106.7
C19 C8 H8A 106.7
C7 C8 H8A 106.7
C5 C9 C1 117.8(2)
C5 C9 C8 119.4(2)
C1 C9 C8 122.7(2)
C11 C10 C7 112.6(2)
C11 C10 H10A 109.1
C7 C10 H10A 109.1
C11 C10 H10B 109.1
C7 C10 H10B 109.1
H10A C10 H10B 107.8
C12 C11 C10 113.0(2)
C12 C11 H11A 109.0
C10 C11 H11A 109.0
C12 C11 H11B 109.0
C10 C11 H11B 109.0
H11A C11 H11B 107.8
C30 C12 C13 123.8(3)
C30 C12 C11 120.5(3)
C13 C12 C11 115.7(3)
C12 C13 C18 120.6(3)
C12 C13 C14 119.5(2)
C18 C13 C14 87.5(3)
C12 C13 H13A 109.1
C18 C13 H13A 109.1
C14 C13 H13A 109.1
C15 C14 C13 126.0(3)
C15 C14 C17 117.8(2)
C13 C14 C17 88.1(2)
C15 C14 H14A 107.6
C13 C14 H14A 107.6
C17 C14 H14A 107.6
C14 C15 C16 116.8(2)
C14 C15 H15A 108.1
C16 C15 H15A 108.1
C14 C15 H15B 108.1
C16 C15 H15B 108.1
H15A C15 H15B 107.3
C6 C16 C15 120.4(2)
C6 C16 H16A 107.2
C15 C16 H16A 107.2
C6 C16 H16B 107.2
C15 C16 H16B 107.2
H16A C16 H16B 106.9
C29 C17 C28 110.6(3)
C29 C17 C18 117.4(3)
C28 C17 C18 111.7(4)
C29 C17 C14 114.7(3)
C28 C17 C14 113.4(3)
C18 C17 C14 87.4(2)
C13 C18 C17 89.8(3)
C13 C18 H18A 113.7
C17 C18 H18A 113.7
C13 C18 H18B 113.7
C17 C18 H18B 113.7
H18A C18 H18B 110.9
C20 C19 C24 118.1(3)
C20 C19 C8 122.5(2)
C24 C19 C8 119.4(3)
C19 C20 C21 120.9(3)
C19 C20 H20A 119.6
C21 C20 H20A 119.6
C22 C21 C20 120.8(3)
C22 C21 H21A 119.6
C20 C21 H21A 119.6
C23 C22 C21 118.8(3)
C23 C22 H22A 120.6
C21 C22 H22A 120.6
C22 C23 C24 121.3(3)
C22 C23 H23A 119.4
C24 C23 H23A 119.4
C19 C24 C23 120.2(3)
C19 C24 H24A 119.9
C23 C24 H24A 119.9
O3 C25 C2 124.1(3)
O3 C25 H25A 118.0
C2 C25 H25A 118.0
O5 C26 C4 124.1(3)
O5 C26 H26A 118.0
C4 C26 H26A 118.0
C6 C27 H27A 109.5
C6 C27 H27B 109.5
H27A C27 H27B 109.5
C6 C27 H27C 109.5
H27A C27 H27C 109.5
H27B C27 H27C 109.5
C17 C28 H28A 109.5
C17 C28 H28B 109.5
H28A C28 H28B 109.5
C17 C28 H28C 109.5
H28A C28 H28C 109.5
H28B C28 H28C 109.5
C17 C29 H29A 109.5
C17 C29 H29B 109.5
H29A C29 H29B 109.5
C17 C29 H29C 109.5
H29A C29 H29C 109.5
H29B C29 H29C 109.5
C12 C30 H30A 120.0
C12 C30 H30B 120.0
H30A C30 H30B 120.0

loop_
_geom_bond_atom_site_label_1
_geom_bond_atom_site_label_2
_geom_bond_distance
O1 C5 1.341(3)
O1 C6 1.495(3)
O2 C1 1.331(3)
O2 H2 0.8200
O3 C25 1.227(4)
O4 C3 1.339(3)
O4 H4 0.8200
O5 C26 1.236(3)
C1 C9 1.395(4)
C1 C2 1.411(4)
C2 C3 1.395(4)
C2 C25 1.431(4)
C3 C4 1.402(4)
C4 C5 1.423(4)
C4 C26 1.428(4)
C5 C9 1.376(4)
C6 C27 1.513(4)
C6 C7 1.538(3)
C6 C16 1.536(4)
C7 C10 1.534(3)
C7 C8 1.558(4)
C7 H7A 0.9800
C8 C9 1.504(3)
C8 C19 1.521(4)
C8 H8A 0.9800
C10 C11 1.522(4)
C10 H10A 0.9700
C10 H10B 0.9700
C11 C12 1.508(4)
C11 H11A 0.9700
C11 H11B 0.9700
C12 C30 1.324(4)
C12 C13 1.505(4)
C13 C18 1.536(5)
C13 C14 1.562(4)
C13 H13A 0.9800
C14 C15 1.530(4)
C14 C17 1.561(4)
C14 H14A 0.9800
C15 C16 1.547(4)
C15 H15A 0.9700
C15 H15B 0.9700
C16 H16A 0.9700
C16 H16B 0.9700
C17 C29 1.518(6)
C17 C28 1.530(6)
C17 C18 1.539(5)
C18 H18A 0.9700
C18 H18B 0.9700
C19 C20 1.373(4)
C19 C24 1.385(4)
C20 C21 1.378(4)
C20 H20A 0.9300
C21 C22 1.373(5)
C21 H21A 0.9300
C22 C23 1.350(5)
C22 H22A 0.9300
C23 C24 1.389(5)
C23 H23A 0.9300
C24 H24A 0.9300
C25 H25A 0.9300
C26 H26A 0.9300
C27 H27A 0.9600
C27 H27B 0.9600
C27 H27C 0.9600
C28 H28A 0.9600
C28 H28B 0.9600
C28 H28C 0.9600
C29 H29A 0.9600
C29 H29B 0.9600
C29 H29C 0.9600
C30 H30A 0.9300
C30 H30B 0.9300

loop_
_geom_hbond_atom_site_label_D
_geom_hbond_atom_site_label_H
_geom_hbond_atom_site_label_A
_geom_hbond_distance_DH
_geom_hbond_distance_HA
_geom_hbond_distance_DA
_geom_hbond_angle_DHA
O2 H2 O3 0.82 1.83 2.567(3) 148.6
O4 H4 O5 0.82 1.81 2.541(3) 148.1

loop_
_cod_related_entry_id
_cod_related_entry_code
_cod_related_entry_database
1 28287329 ChemSpider
